data_1000381
loop_
_publ_author_name
'Fourquet, J L'
'Duroy, H'
'Lacorre, P'

_publ_section_title
;
Tl2 Nb2 O6+x (0<x<1): a continuous cubic pyrochlore type solid solution
;
_journal_coden_ASTM JSSCBI
_journal_name_full 'Journal of Solid State Chemistry'
_journal_page_first 575
_journal_page_last 584
_journal_paper_doi 10.1006/jssc.1995.1087
_journal_volume 114
_journal_year 1995
_chemical_formula_structural 'Tl2 Nb2 O6.07'
_chemical_formula_sum 'Nb2 O6.07 Tl2'
_chemical_name_systematic
;
Thallium Thallium(III) niobium oxide (1.8/0.1/2/6.1)
;
_space_group_IT_number 227
_symmetry_cell_setting cubic
_symmetry_space_group_name_Hall '-F 4vw 2vw 3'
_symmetry_space_group_name_H-M 'F d -3 m :2'
_cell_angle_alpha 90
_cell_angle_beta 90
_cell_angle_gamma 90
_cell_formula_units_Z 8
_cell_length_a 10.6829(2)
_cell_length_b 10.6829(2)
_cell_length_c 10.6829(2)
_cell_volume 1219.2
_refine_ls_R_factor_all 0.038
_cod_original_sg_symbol_H-M 'F d -3 m Z'
_cod_database_code 1000381

loop_
_symmetry_equiv_pos_as_xyz
x,y,z
x,1/4-y,1/4-z
1/4-x,y,1/4-z
1/4-x,1/4-y,z
y,z,x
1/4-y,1/4-z,x
y,1/4-z,1/4-x
1/4-y,z,1/4-x
z,x,y
1/4-z,x,1/4-y
1/4-z,1/4-x,y
z,1/4-x,1/4-y
x,z,y
x,1/4-z,1/4-y
1/4-x,1/4-z,y
1/4-x,z,1/4-y
y,x,z
1/4-y,x,1/4-z
y,1/4-x,1/4-z
1/4-y,1/4-x,z
z,y,x
1/4-z,1/4-y,x
1/4-z,y,1/4-x
z,1/4-y,1/4-x
-x,-y,-z
-x,3/4+y,3/4+z
3/4+x,-y,3/4+z
3/4+x,3/4+y,-z
-y,-z,-x
3/4+y,3/4+z,-x
-y,3/4+z,3/4+x
3/4+y,-z,3/4+x
-z,-x,-y
3/4+z,-x,3/4+y
3/4+z,3/4+x,-y
-z,3/4+x,3/4+y
-x,-z,-y
-x,3/4+z,3/4+y
3/4+x,3/4+z,-y
3/4+x,-z,3/4+y
-y,-x,-z
3/4+y,-x,3/4+z
-y,3/4+x,3/4+z
3/4+y,3/4+x,-z
-z,-y,-x
3/4+z,3/4+y,-x
3/4+z,-y,3/4+x
-z,3/4+y,3/4+x
x,1/2+y,1/2+z
1/2+x,y,1/2+z
1/2+x,1/2+y,z
x,3/4-y,3/4-z
1/2+x,1/4-y,3/4-z
1/2+x,3/4-y,1/4-z
1/4-x,1/2+y,3/4-z
3/4-x,y,3/4-z
3/4-x,1/2+y,1/4-z
1/4-x,3/4-y,1/2+z
3/4-x,1/4-y,1/2+z
3/4-x,3/4-y,z
y,1/2+z,1/2+x
1/2+y,z,1/2+x
1/2+y,1/2+z,x
1/4-y,3/4-z,1/2+x
3/4-y,1/4-z,1/2+x
3/4-y,3/4-z,x
y,3/4-z,3/4-x
1/2+y,1/4-z,3/4-x
1/2+y,3/4-z,1/4-x
1/4-y,1/2+z,3/4-x
3/4-y,z,3/4-x
3/4-y,1/2+z,1/4-x
z,1/2+x,1/2+y
1/2+z,x,1/2+y
1/2+z,1/2+x,y
1/4-z,1/2+x,3/4-y
3/4-z,x,3/4-y
3/4-z,1/2+x,1/4-y
1/4-z,3/4-x,1/2+y
3/4-z,1/4-x,1/2+y
3/4-z,3/4-x,y
z,3/4-x,3/4-y
1/2+z,1/4-x,3/4-y
1/2+z,3/4-x,1/4-y
x,1/2+z,1/2+y
1/2+x,z,1/2+y
1/2+x,1/2+z,y
x,3/4-z,3/4-y
1/2+x,1/4-z,3/4-y
1/2+x,3/4-z,1/4-y
1/4-x,3/4-z,1/2+y
3/4-x,1/4-z,1/2+y
3/4-x,3/4-z,y
1/4-x,1/2+z,3/4-y
3/4-x,z,3/4-y
3/4-x,1/2+z,1/4-y
y,1/2+x,1/2+z
1/2+y,x,1/2+z
1/2+y,1/2+x,z
1/4-y,1/2+x,3/4-z
3/4-y,x,3/4-z
3/4-y,1/2+x,1/4-z
y,3/4-x,3/4-z
1/2+y,1/4-x,3/4-z
1/2+y,3/4-x,1/4-z
1/4-y,3/4-x,1/2+z
3/4-y,1/4-x,1/2+z
3/4-y,3/4-x,z
z,1/2+y,1/2+x
1/2+z,y,1/2+x
1/2+z,1/2+y,x
1/4-z,3/4-y,1/2+x
3/4-z,1/4-y,1/2+x
3/4-z,3/4-y,x
1/4-z,1/2+y,3/4-x
3/4-z,y,3/4-x
3/4-z,1/2+y,1/4-x
z,3/4-y,3/4-x
1/2+z,1/4-y,3/4-x
1/2+z,3/4-y,1/4-x
-x,1/2-y,1/2-z
1/2-x,-y,1/2-z
1/2-x,1/2-y,-z
-x,1/4+y,1/4+z
1/2-x,3/4+y,1/4+z
1/2-x,1/4+y,3/4+z
3/4+x,1/2-y,1/4+z
1/4+x,-y,1/4+z
1/4+x,1/2-y,3/4+z
3/4+x,1/4+y,1/2-z
1/4+x,3/4+y,1/2-z
1/4+x,1/4+y,-z
-y,1/2-z,1/2-x
1/2-y,-z,1/2-x
1/2-y,1/2-z,-x
3/4+y,1/4+z,1/2-x
1/4+y,3/4+z,1/2-x
1/4+y,1/4+z,-x
-y,1/4+z,1/4+x
1/2-y,3/4+z,1/4+x
1/2-y,1/4+z,3/4+x
3/4+y,1/2-z,1/4+x
1/4+y,-z,1/4+x
1/4+y,1/2-z,3/4+x
-z,1/2-x,1/2-y
1/2-z,-x,1/2-y
1/2-z,1/2-x,-y
3/4+z,1/2-x,1/4+y
1/4+z,-x,1/4+y
1/4+z,1/2-x,3/4+y
3/4+z,1/4+x,1/2-y
1/4+z,3/4+x,1/2-y
1/4+z,1/4+x,-y
-z,1/4+x,1/4+y
1/2-z,3/4+x,1/4+y
1/2-z,1/4+x,3/4+y
-x,1/2-z,1/2-y
1/2-x,-z,1/2-y
1/2-x,1/2-z,-y
-x,1/4+z,1/4+y
1/2-x,3/4+z,1/4+y
1/2-x,1/4+z,3/4+y
3/4+x,1/4+z,1/2-y
1/4+x,3/4+z,1/2-y
1/4+x,1/4+z,-y
3/4+x,1/2-z,1/4+y
1/4+x,-z,1/4+y
1/4+x,1/2-z,3/4+y
-y,1/2-x,1/2-z
1/2-y,-x,1/2-z
1/2-y,1/2-x,-z
3/4+y,1/2-x,1/4+z
1/4+y,-x,1/4+z
1/4+y,1/2-x,3/4+z
-y,1/4+x,1/4+z
1/2-y,3/4+x,1/4+z
1/2-y,1/4+x,3/4+z
3/4+y,1/4+x,1/2-z
1/4+y,3/4+x,1/2-z
1/4+y,1/4+x,-z
-z,1/2-y,1/2-x
1/2-z,-y,1/2-x
1/2-z,1/2-y,-x
3/4+z,1/4+y,1/2-x
1/4+z,3/4+y,1/2-x
1/4+z,1/4+y,-x
3/4+z,1/2-y,1/4+x
1/4+z,-y,1/4+x
1/4+z,1/2-y,3/4+x
-z,1/4+y,1/4+x
1/2-z,3/4+y,1/4+x
1/2-z,1/4+y,3/4+x

loop_
_atom_site_label
_atom_site_type_symbol
_atom_site_symmetry_multiplicity
_atom_site_Wyckoff_symbol
_atom_site_fract_x
_atom_site_fract_y
_atom_site_fract_z
_atom_site_occupancy
_atom_site_attached_hydrogens
_atom_site_calc_flag
Tl1 Tl1+ 32 e 0.5131(1) 0.5131(1) 0.5131(1) 0.4825 0 d
Tl2 Tl3+ 32 e 0.5131(1) 0.5131(1) 0.5131(1) 0.0175 0 d
Nb1 Nb5+ 16 c 0. 0. 0. 1. 0 d
O1 O2- 48 f 0.3035(4) 0.125 0.125 1. 0 d
O2 O2- 8 b 0.375 0.375 0.375 0.07 0 d

loop_
_atom_type_symbol
_atom_type_oxidation_number
Tl1+ 1.000
Tl3+ 3.000
Nb5+ 5.000
O2- -2.000
